data_4064578
loop_
_publ_author_name
'Dai, Huei-Fang'
'Yeh, Wen-Yann'

_publ_section_title
;
 Tetrairon Cluster Cp3Fe4(CO)4(C5H4PPh2) as a P--O Chelating Agent to Bind
 Palladium(II) and Copper(I) Ions through Phosphine and \m3-Carbonyl
 Groups
;
_journal_issue 15
_journal_name_full Organometallics
_journal_page_first 3992
_journal_paper_doi 10.1021/om200185z
_journal_volume 30
_journal_year 2011
_chemical_formula_moiety 'C76 H64 Fe8 N4 O12 P2 Pd'
_chemical_formula_sum 'C76 H64 Fe8 N4 O12 P2 Pd'
_chemical_formula_weight 1840.45
_chemical_name_systematic
;
 ?
;
_space_group_IT_number 14
_symmetry_cell_setting monoclinic
_symmetry_space_group_name_Hall '-P 2yn'
_symmetry_space_group_name_H-M 'P 1 21/n 1'
_atom_sites_solution_hydrogens geom
_atom_sites_solution_primary direct
_atom_sites_solution_secondary difmap
_audit_creation_method SHELXL-97
_cell_angle_alpha 90.00
_cell_angle_beta 90.902(3)
_cell_angle_gamma 90.00
_cell_formula_units_Z 2
_cell_length_a 9.4592(18)
_cell_length_b 31.234(6)
_cell_length_c 11.384(2)
_cell_measurement_reflns_used 0
_cell_measurement_temperature 200(2)
_cell_measurement_theta_max 0
_cell_measurement_theta_min 0
_cell_volume 3363.0(11)
_computing_molecular_graphics 'Ortep-3 for Windows (Farrugia, 1997)'
_computing_publication_material 'WinGX publication routines (Farrugia, 1999)'
_computing_structure_refinement 'SHELXL-97 (Sheldrick, 1997)'
_computing_structure_solution 'SHELXS-86 (Sheldrick, 1986)'
_diffrn_ambient_temperature 200(2)
_diffrn_measured_fraction_theta_full 0.979
_diffrn_measured_fraction_theta_max 0.979
_diffrn_radiation_monochromator graphite
_diffrn_radiation_source 'fine-focus sealed tube'
_diffrn_radiation_type MoK\a
_diffrn_radiation_wavelength 0.71073
_diffrn_reflns_av_R_equivalents 0.1109
_diffrn_reflns_av_sigmaI/netI 0.1275
_diffrn_reflns_limit_h_max 9
_diffrn_reflns_limit_h_min -11
_diffrn_reflns_limit_k_max 37
_diffrn_reflns_limit_k_min -37
_diffrn_reflns_limit_l_max 13
_diffrn_reflns_limit_l_min -13
_diffrn_reflns_number 19651
_diffrn_reflns_theta_full 25.01
_diffrn_reflns_theta_max 25.01
_diffrn_reflns_theta_min 1.90
_exptl_absorpt_coefficient_mu 2.051
_exptl_absorpt_correction_T_max 0.9601
_exptl_absorpt_correction_T_min 0.5096
_exptl_absorpt_correction_type multi-scan
_exptl_crystal_colour black
_exptl_crystal_density_diffrn 1.818
_exptl_crystal_density_method 'not measured'
_exptl_crystal_description prism
_exptl_crystal_F_000 1856
_exptl_crystal_size_max 0.38
_exptl_crystal_size_mid 0.08
_exptl_crystal_size_min 0.02
_refine_diff_density_max 0.712
_refine_diff_density_min -0.607
_refine_diff_density_rms 0.115
_refine_ls_extinction_method none
_refine_ls_goodness_of_fit_ref 0.976
_refine_ls_hydrogen_treatment fixed
_refine_ls_matrix_type full
_refine_ls_number_parameters 467
_refine_ls_number_reflns 5791
_refine_ls_number_restraints 0
_refine_ls_restrained_S_all 0.976
_refine_ls_R_factor_all 0.1264
_refine_ls_R_factor_gt 0.0590
_refine_ls_shift/su_max 0.000
_refine_ls_shift/su_mean 0.000
_refine_ls_structure_factor_coef Fsqd
_refine_ls_weighting_details 'calc w=1/[\s^2^(Fo^2^)+(0.0424P)^2^+0.0000P] where P=(Fo^2^+2Fc^2^)/3'
_refine_ls_weighting_scheme calc
_refine_ls_wR_factor_gt 0.0965
_refine_ls_wR_factor_ref 0.1144
_reflns_number_gt 3456
_reflns_number_total 5791
_reflns_threshold_expression >2sigma(I)
_cod_data_source_file om200185z_si_002.cif
_cod_data_source_block a11162
_cod_original_cell_volume 3362.9(11)
_cod_original_sg_symbol_H-M 'P 21/n'
_cod_database_code 4064578

loop_
_symmetry_equiv_pos_as_xyz
'x, y, z'
'-x+1/2, y+1/2, -z+1/2'
'-x, -y, -z'
'x-1/2, -y-1/2, z-1/2'

loop_
_atom_site_label
_atom_site_type_symbol
_atom_site_fract_x
_atom_site_fract_y
_atom_site_fract_z
_atom_site_U_iso_or_equiv
_atom_site_adp_type
_atom_site_occupancy
_atom_site_symmetry_multiplicity
_atom_site_calc_flag
_atom_site_refinement_flags
C1 C 1.1560(8) 0.1940(2) 0.8625(6) 0.0337(19) Uani 1 1 d .
C2 C 0.9109(8) 0.2139(2) 1.0241(7) 0.0342(19) Uani 1 1 d .
C3 C 0.8690(8) 0.2157(2) 0.7611(7) 0.0326(19) Uani 1 1 d .
C4 C 0.9130(7) 0.1310(2) 0.8871(6) 0.0332(18) Uani 1 1 d .
C5 C 1.0694(7) 0.1113(2) 1.1038(6) 0.0259(16) Uani 1 1 d .
C6 C 1.0323(8) 0.1492(2) 1.1669(6) 0.0321(18) Uani 1 1 d .
H6 H 0.9495 0.1528 1.2195 0.038 Uiso 1 1 calc R
C7 C 1.1421(9) 0.1789(2) 1.1496(7) 0.039(2) Uani 1 1 d .
H7 H 1.1498 0.2077 1.1874 0.047 Uiso 1 1 calc R
C8 C 1.2415(8) 0.1608(2) 1.0750(6) 0.040(2) Uani 1 1 d .
H8 H 1.3309 0.1748 1.0492 0.048 Uiso 1 1 calc R
C9 C 1.1971(7) 0.1199(2) 1.0443(6) 0.0309(18) Uani 1 1 d .
H9 H 1.2485 0.0995 0.9922 0.037 Uiso 1 1 calc R
C10 C 1.0231(12) 0.2935(2) 0.9843(8) 0.058(3) Uani 1 1 d .
H10 H 1.0021 0.2964 1.0698 0.069 Uiso 1 1 calc R
C11 C 0.9287(9) 0.3008(2) 0.8925(9) 0.047(2) Uani 1 1 d .
H11 H 0.8280 0.3102 0.8991 0.057 Uiso 1 1 calc R
C12 C 1.0032(9) 0.2941(2) 0.7878(7) 0.043(2) Uani 1 1 d .
H12 H 0.9639 0.2981 0.7065 0.052 Uiso 1 1 calc R
C13 C 1.1443(8) 0.2828(2) 0.8168(7) 0.039(2) Uani 1 1 d .
H13 H 1.2224 0.2776 0.7604 0.047 Uiso 1 1 calc R
C14 C 1.1548(10) 0.2819(2) 0.9371(9) 0.052(2) Uani 1 1 d .
H14 H 1.2428 0.2757 0.9838 0.062 Uiso 1 1 calc R
C15 C 1.1658(12) 0.1338(3) 0.6832(8) 0.072(3) Uani 1 1 d .
H15 H 1.2557 0.1238 0.7218 0.086 Uiso 1 1 calc R
C16 C 1.0420(15) 0.1105(3) 0.6782(7) 0.072(4) Uani 1 1 d .
H16 H 1.0274 0.0808 0.7088 0.087 Uiso 1 1 calc R
C17 C 0.9387(11) 0.1366(3) 0.6140(7) 0.063(3) Uani 1 1 d .
H17 H 0.8397 0.1285 0.5911 0.076 Uiso 1 1 calc R
C18 C 1.0124(10) 0.1732(2) 0.5805(7) 0.047(2) Uani 1 1 d .
H18 H 0.9723 0.1975 0.5332 0.056 Uiso 1 1 calc R
C19 C 1.1498(11) 0.1711(3) 0.6263(8) 0.067(3) Uani 1 1 d .
H19 H 1.2247 0.1933 0.6165 0.080 Uiso 1 1 calc R
C20 C 0.6242(8) 0.2127(2) 0.9813(9) 0.050(2) Uani 1 1 d .
H20 H 0.6253 0.2377 1.0362 0.060 Uiso 1 1 calc R
C21 C 0.6383(7) 0.1685(2) 1.0136(7) 0.039(2) Uani 1 1 d .
H21 H 0.6495 0.1570 1.0952 0.046 Uiso 1 1 calc R
C22 C 0.6229(7) 0.1444(2) 0.9110(7) 0.038(2) Uani 1 1 d .
H22 H 0.6241 0.1124 0.9060 0.045 Uiso 1 1 calc R
C23 C 0.6036(8) 0.1724(2) 0.8169(8) 0.047(2) Uani 1 1 d .
H23 H 0.5881 0.1641 0.7328 0.056 Uiso 1 1 calc R
C24 C 0.6042(8) 0.2143(2) 0.8622(9) 0.050(2) Uani 1 1 d .
H24 H 0.5900 0.2410 0.8149 0.060 Uiso 1 1 calc R
C25 C 0.8173(7) 0.07130(19) 1.1906(6) 0.0272(17) Uani 1 1 d .
C26 C 0.6994(8) 0.06684(19) 1.1194(7) 0.0334(18) Uani 1 1 d .
H26 H 0.7094 0.0567 1.0413 0.040 Uiso 1 1 calc R
C27 C 0.5639(8) 0.0772(2) 1.1610(8) 0.044(2) Uani 1 1 d .
H27 H 0.4825 0.0736 1.1120 0.053 Uiso 1 1 calc R
C28 C 0.5519(9) 0.0925(2) 1.2728(9) 0.048(2) Uani 1 1 d .
H28 H 0.4612 0.1004 1.3003 0.058 Uiso 1 1 calc R
C29 C 0.6664(10) 0.0967(2) 1.3456(8) 0.051(2) Uani 1 1 d .
H29 H 0.6556 0.1068 1.4236 0.062 Uiso 1 1 calc R
C30 C 0.7992(8) 0.0860(2) 1.3047(7) 0.042(2) Uani 1 1 d .
H30 H 0.8792 0.0887 1.3556 0.050 Uiso 1 1 calc R
C31 C 1.0926(7) 0.0442(2) 1.2669(6) 0.0267(17) Uani 1 1 d .
C32 C 1.0802(10) 0.0032(2) 1.3084(8) 0.061(3) Uani 1 1 d .
H32 H 1.0236 -0.0167 1.2656 0.073 Uiso 1 1 calc R
C33 C 1.1470(12) -0.0100(3) 1.4102(8) 0.078(3) Uani 1 1 d .
H33 H 1.1392 -0.0390 1.4347 0.094 Uiso 1 1 calc R
C34 C 1.2254(9) 0.0185(3) 1.4768(7) 0.056(2) Uani 1 1 d .
H34 H 1.2703 0.0097 1.5481 0.067 Uiso 1 1 calc R
C35 C 1.2367(8) 0.0590(2) 1.4384(6) 0.042(2) Uani 1 1 d .
H35 H 1.2901 0.0790 1.4836 0.050 Uiso 1 1 calc R
C36 C 1.1721(8) 0.0723(2) 1.3341(7) 0.040(2) Uani 1 1 d .
H36 H 1.1829 0.1011 1.3089 0.048 Uiso 1 1 calc R
C37 C 0.5412(9) 0.0632(3) 0.6907(8) 0.056(2) Uani 1 1 d .
C38 C 0.5477(11) 0.0280(3) 0.7699(9) 0.089(4) Uani 1 1 d .
H38A H 0.6356 0.0295 0.8164 0.134 Uiso 1 1 calc R
H38B H 0.5452 0.0011 0.7254 0.134 Uiso 1 1 calc R
H38C H 0.4667 0.0291 0.8225 0.134 Uiso 1 1 calc R
N1 N 1.1883(6) 0.02286(16) 0.9465(6) 0.0307(15) Uani 1 1 d .
N2 N 0.5336(10) 0.0918(2) 0.6289(7) 0.081(3) Uani 1 1 d .
O1 O 1.2815(5) 0.19791(14) 0.8504(4) 0.0444(14) Uani 1 1 d .
O2 O 0.8808(6) 0.22973(14) 1.1186(5) 0.0438(14) Uani 1 1 d .
O3 O 0.8086(5) 0.23322(14) 0.6806(4) 0.0402(13) Uani 1 1 d .
O4 O 0.8810(5) 0.09352(13) 0.8890(4) 0.0325(12) Uani 1 1 d .
O5 O 1.1995(5) 0.03817(15) 0.8475(5) 0.0444(14) Uani 1 1 d .
O6 O 1.2884(5) 0.02297(14) 1.0156(5) 0.0430(14) Uani 1 1 d .
Fe1 Fe 1.04130(10) 0.16587(3) 0.98826(9) 0.0259(3) Uani 1 1 d .
Fe2 Fe 1.00341(10) 0.23651(3) 0.88359(9) 0.0288(3) Uani 1 1 d .
Fe3 Fe 1.00576(11) 0.16769(3) 0.76801(9) 0.0312(3) Uani 1 1 d .
Fe4 Fe 0.80189(10) 0.18507(3) 0.90020(9) 0.0303(3) Uani 1 1 d .
Pd1 Pd 1.0000 0.0000 1.0000 0.0249(2) Uani 1 2 d S
P1 P 0.99098(19) 0.05896(5) 1.13457(16) 0.0270(5) Uani 1 1 d .

loop_
_atom_site_aniso_label
_atom_site_aniso_U_11
_atom_site_aniso_U_22
_atom_site_aniso_U_33
_atom_site_aniso_U_23
_atom_site_aniso_U_13
_atom_site_aniso_U_12
C1 0.022(5) 0.031(4) 0.049(6) 0.014(4) 0.004(4) 0.001(3)
C2 0.032(5) 0.031(4) 0.040(6) 0.005(4) 0.006(4) 0.005(3)
C3 0.033(5) 0.024(4) 0.041(5) -0.001(4) -0.011(4) 0.013(3)
C4 0.021(5) 0.037(4) 0.041(5) 0.004(4) -0.003(3) 0.009(3)
C5 0.025(4) 0.031(4) 0.021(4) -0.002(3) -0.007(3) 0.002(3)
C6 0.040(5) 0.033(4) 0.023(5) 0.011(3) 0.000(3) -0.001(3)
C7 0.047(6) 0.028(4) 0.042(6) -0.003(4) -0.022(4) -0.006(4)
C8 0.021(5) 0.052(5) 0.045(6) 0.006(4) -0.018(4) -0.008(4)
C9 0.014(4) 0.030(4) 0.048(5) 0.004(4) -0.005(3) -0.001(3)
C10 0.105(9) 0.030(4) 0.038(6) -0.015(4) 0.017(6) -0.031(5)
C11 0.045(6) 0.024(4) 0.073(7) -0.003(4) 0.012(5) 0.000(4)
C12 0.055(6) 0.033(4) 0.042(6) 0.017(4) -0.007(5) -0.014(4)
C13 0.041(6) 0.032(4) 0.044(6) 0.011(4) 0.012(4) -0.015(3)
C14 0.050(7) 0.040(5) 0.066(7) 0.014(5) -0.023(5) -0.029(4)
C15 0.082(9) 0.068(7) 0.066(8) -0.022(6) 0.020(6) 0.042(6)
C16 0.163(13) 0.026(5) 0.029(6) 0.002(4) 0.022(7) 0.005(6)
C17 0.080(8) 0.089(7) 0.021(6) -0.032(5) 0.004(5) -0.026(6)
C18 0.056(7) 0.052(5) 0.033(6) 0.010(4) 0.000(4) 0.004(4)
C19 0.072(8) 0.074(7) 0.056(7) 0.002(5) 0.040(6) 0.010(5)
C20 0.025(5) 0.034(5) 0.091(8) -0.006(5) 0.024(5) 0.006(3)
C21 0.015(4) 0.044(4) 0.058(6) 0.004(4) 0.009(4) 0.004(3)
C22 0.022(5) 0.033(4) 0.058(6) 0.000(4) 0.003(4) -0.002(3)
C23 0.022(5) 0.055(5) 0.063(7) -0.004(5) -0.021(4) 0.000(4)
C24 0.019(5) 0.046(5) 0.084(8) 0.017(5) -0.001(5) 0.007(3)
C25 0.028(5) 0.023(4) 0.031(5) 0.006(3) 0.003(3) -0.006(3)
C26 0.031(5) 0.025(4) 0.044(5) 0.001(3) -0.005(4) 0.002(3)
C27 0.022(5) 0.031(4) 0.079(7) 0.008(5) -0.007(4) -0.005(3)
C28 0.027(5) 0.044(5) 0.075(7) 0.005(5) 0.018(5) 0.003(4)
C29 0.054(7) 0.059(5) 0.042(6) 0.000(4) 0.018(5) 0.009(4)
C30 0.038(5) 0.048(5) 0.040(6) 0.001(4) -0.001(4) 0.002(4)
C31 0.023(4) 0.031(4) 0.026(5) 0.005(3) -0.004(3) 0.002(3)
C32 0.074(7) 0.049(5) 0.058(7) 0.011(5) -0.034(5) -0.017(4)
C33 0.122(10) 0.054(6) 0.058(7) 0.028(5) -0.047(7) -0.012(6)
C34 0.063(7) 0.067(6) 0.037(6) 0.015(5) -0.014(5) -0.008(5)
C35 0.042(5) 0.060(5) 0.024(5) 0.001(4) -0.011(4) -0.009(4)
C36 0.040(5) 0.038(4) 0.042(6) 0.005(4) -0.011(4) 0.003(4)
C37 0.043(6) 0.071(7) 0.053(7) 0.000(5) -0.007(5) -0.003(5)
C38 0.102(10) 0.066(6) 0.100(9) 0.038(6) 0.039(7) 0.016(6)
N1 0.025(4) 0.027(3) 0.040(5) -0.003(3) -0.001(3) 0.007(3)
N2 0.114(8) 0.069(6) 0.059(6) 0.006(5) -0.008(5) 0.004(5)
O1 0.020(3) 0.054(3) 0.059(4) 0.014(3) 0.002(3) 0.003(2)
O2 0.045(4) 0.041(3) 0.046(4) -0.002(3) 0.017(3) 0.000(2)
O3 0.042(4) 0.036(3) 0.042(4) 0.001(3) -0.012(3) 0.008(2)
O4 0.029(3) 0.023(3) 0.045(3) 0.001(2) -0.005(2) 0.000(2)
O5 0.036(4) 0.047(3) 0.050(4) 0.011(3) 0.010(3) -0.007(2)
O6 0.030(3) 0.047(3) 0.051(4) -0.008(3) -0.008(3) 0.000(2)
Fe1 0.0199(6) 0.0248(5) 0.0331(7) 0.0007(5) -0.0009(5) -0.0004(4)
Fe2 0.0242(6) 0.0261(5) 0.0362(7) 0.0029(5) 0.0015(5) -0.0011(4)
Fe3 0.0325(7) 0.0310(5) 0.0301(7) 0.0005(5) 0.0017(5) 0.0073(5)
Fe4 0.0169(6) 0.0272(5) 0.0469(8) 0.0018(5) 0.0013(5) 0.0013(4)
Pd1 0.0182(4) 0.0276(4) 0.0289(5) 0.0027(4) -0.0028(3) 0.0002(3)
P1 0.0189(11) 0.0286(10) 0.0334(13) 0.0030(9) -0.0026(8) -0.0011(7)

loop_
_atom_type_symbol
_atom_type_description
_atom_type_scat_dispersion_real
_atom_type_scat_dispersion_imag
_atom_type_scat_source
C C 0.0033 0.0016 'International Tables Vol C Tables 4.2.6.8 and 6.1.1.4'
H H 0.0000 0.0000 'International Tables Vol C Tables 4.2.6.8 and 6.1.1.4'
N N 0.0061 0.0033 'International Tables Vol C Tables 4.2.6.8 and 6.1.1.4'
O O 0.0106 0.0060 'International Tables Vol C Tables 4.2.6.8 and 6.1.1.4'
Fe Fe 0.3463 0.8444 'International Tables Vol C Tables 4.2.6.8 and 6.1.1.4'
Pd Pd -0.9988 1.0072 'International Tables Vol C Tables 4.2.6.8 and 6.1.1.4'
P P 0.1023 0.0942 'International Tables Vol C Tables 4.2.6.8 and 6.1.1.4'

loop_
_geom_angle_atom_site_label_1
_geom_angle_atom_site_label_2
_geom_angle_atom_site_label_3
_geom_angle
_geom_angle_site_symmetry_1
_geom_angle_site_symmetry_3
O1 C1 Fe3 133.7(6) . .
O1 C1 Fe2 132.1(5) . .
Fe3 C1 Fe2 79.8(3) . .
O1 C1 Fe1 132.0(6) . .
Fe3 C1 Fe1 79.1(3) . .
Fe2 C1 Fe1 78.7(3) . .
O2 C2 Fe4 134.0(6) . .
O2 C2 Fe2 133.2(5) . .
Fe4 C2 Fe2 79.3(3) . .
O2 C2 Fe1 129.7(6) . .
Fe4 C2 Fe1 80.0(3) . .
Fe2 C2 Fe1 79.5(3) . .
O3 C3 Fe4 132.8(6) . .
O3 C3 Fe2 132.7(5) . .
Fe4 C3 Fe2 78.7(3) . .
O3 C3 Fe3 132.5(6) . .
Fe4 C3 Fe3 79.6(3) . .
Fe2 C3 Fe3 79.0(3) . .
O4 C4 Fe1 132.2(5) . .
O4 C4 Fe3 133.0(6) . .
Fe1 C4 Fe3 78.9(3) . .
O4 C4 Fe4 133.2(5) . .
Fe1 C4 Fe4 79.1(3) . .
Fe3 C4 Fe4 78.6(2) . .
C6 C5 C9 107.4(6) . .
C6 C5 P1 122.6(5) . .
C9 C5 P1 127.6(5) . .
C6 C5 Fe1 68.0(4) . .
C9 C5 Fe1 70.1(4) . .
P1 C5 Fe1 140.6(4) . .
C7 C6 C5 106.7(6) . .
C7 C6 Fe1 70.1(4) . .
C5 C6 Fe1 72.9(4) . .
C7 C6 H6 126.5 . .
C5 C6 H6 126.5 . .
Fe1 C6 H6 126.5 . .
C8 C7 C6 108.8(6) . .
C8 C7 Fe1 71.9(4) . .
C6 C7 Fe1 70.6(4) . .
C8 C7 H7 125.6 . .
C6 C7 H7 125.6 . .
Fe1 C7 H7 125.6 . .
C9 C8 C7 108.8(7) . .
C9 C8 Fe1 71.9(4) . .
C7 C8 Fe1 69.5(4) . .
C9 C8 H8 125.6 . .
C7 C8 H8 125.6 . .
Fe1 C8 H8 125.6 . .
C8 C9 C5 108.1(6) . .
C8 C9 Fe1 70.2(4) . .
C5 C9 Fe1 71.5(4) . .
C8 C9 H9 125.9 . .
C5 C9 H9 125.9 . .
Fe1 C9 H9 125.9 . .
C11 C10 C14 108.6(8) . .
C11 C10 Fe2 71.3(4) . .
C14 C10 Fe2 69.5(4) . .
C11 C10 H10 125.7 . .
C14 C10 H10 125.7 . .
Fe2 C10 H10 125.7 . .
C10 C11 C12 106.8(8) . .
C10 C11 Fe2 70.7(4) . .
C12 C11 Fe2 69.5(4) . .
C10 C11 H11 126.6 . .
C12 C11 H11 126.6 . .
Fe2 C11 H11 126.6 . .
C13 C12 C11 108.8(7) . .
C13 C12 Fe2 70.9(4) . .
C11 C12 Fe2 71.6(4) . .
C13 C12 H12 125.6 . .
C11 C12 H12 125.6 . .
Fe2 C12 H12 125.6 . .
C14 C13 C12 106.9(7) . .
C14 C13 Fe2 70.3(4) . .
C12 C13 Fe2 70.0(4) . .
C14 C13 H13 126.5 . .
C12 C13 H13 126.5 . .
Fe2 C13 H13 126.5 . .
C13 C14 C10 108.9(8) . .
C13 C14 Fe2 71.7(4) . .
C10 C14 Fe2 71.4(4) . .
C13 C14 H14 125.5 . .
C10 C14 H14 125.5 . .
Fe2 C14 H14 125.5 . .
C19 C15 C16 110.4(10) . .
C19 C15 Fe3 72.9(5) . .
C16 C15 Fe3 70.5(5) . .
C19 C15 H15 124.8 . .
C16 C15 H15 124.8 . .
Fe3 C15 H15 124.8 . .
C15 C16 C17 106.7(8) . .
C15 C16 Fe3 71.0(5) . .
C17 C16 Fe3 69.7(4) . .
C15 C16 H16 126.6 . .
C17 C16 H16 126.6 . .
Fe3 C16 H16 126.6 . .
C18 C17 C16 105.2(9) . .
C18 C17 Fe3 72.7(5) . .
C16 C17 Fe3 69.4(5) . .
C18 C17 H17 127.3 . .
C16 C17 H17 127.3 . .
Fe3 C17 H17 127.3 . .
C17 C18 C19 109.0(8) . .
C17 C18 Fe3 68.9(4) . .
C19 C18 Fe3 70.4(5) . .
C17 C18 H18 125.5 . .
C19 C18 H18 125.5 . .
Fe3 C18 H18 125.5 . .
C15 C19 C18 108.7(9) . .
C15 C19 Fe3 70.1(5) . .
C18 C19 Fe3 71.5(5) . .
C15 C19 H19 125.7 . .
C18 C19 H19 125.7 . .
Fe3 C19 H19 125.7 . .
C24 C20 C21 107.4(8) . .
C24 C20 Fe4 71.3(5) . .
C21 C20 Fe4 69.4(4) . .
C24 C20 H20 126.3 . .
C21 C20 H20 126.3 . .
Fe4 C20 H20 126.3 . .
C22 C21 C20 107.3(7) . .
C22 C21 Fe4 71.7(4) . .
C20 C21 Fe4 70.8(4) . .
C22 C21 H21 126.3 . .
C20 C21 H21 126.3 . .
Fe4 C21 H21 126.3 . .
C23 C22 C21 108.4(7) . .
C23 C22 Fe4 71.0(4) . .
C21 C22 Fe4 69.7(4) . .
C23 C22 H22 125.8 . .
C21 C22 H22 125.8 . .
Fe4 C22 H22 125.8 . .
C22 C23 C24 107.6(7) . .
C22 C23 Fe4 70.7(4) . .
C24 C23 Fe4 70.4(4) . .
C22 C23 H23 126.2 . .
C24 C23 H23 126.2 . .
Fe4 C23 H23 126.2 . .
C20 C24 C23 109.2(8) . .
C20 C24 Fe4 71.0(5) . .
C23 C24 Fe4 70.9(4) . .
C20 C24 H24 125.4 . .
C23 C24 H24 125.4 . .
Fe4 C24 H24 125.4 . .
C26 C25 C30 118.3(7) . .
C26 C25 P1 120.1(6) . .
C30 C25 P1 121.6(6) . .
C25 C26 C27 120.8(7) . .
C25 C26 H26 119.6 . .
C27 C26 H26 119.6 . .
C28 C27 C26 118.8(7) . .
C28 C27 H27 120.6 . .
C26 C27 H27 120.6 . .
C27 C28 C29 121.6(8) . .
C27 C28 H28 119.2 . .
C29 C28 H28 119.2 . .
C28 C29 C30 119.3(8) . .
C28 C29 H29 120.4 . .
C30 C29 H29 120.4 . .
C29 C30 C25 121.2(8) . .
C29 C30 H30 119.4 . .
C25 C30 H30 119.4 . .
C32 C31 C36 116.9(7) . .
C32 C31 P1 118.1(6) . .
C36 C31 P1 124.8(5) . .
C31 C32 C33 122.0(8) . .
C31 C32 H32 119.0 . .
C33 C32 H32 119.0 . .
C32 C33 C34 120.5(8) . .
C32 C33 H33 119.8 . .
C34 C33 H33 119.8 . .
C35 C34 C33 118.2(8) . .
C35 C34 H34 120.9 . .
C33 C34 H34 120.9 . .
C34 C35 C36 121.6(8) . .
C34 C35 H35 119.2 . .
C36 C35 H35 119.2 . .
C31 C36 C35 120.7(7) . .
C31 C36 H36 119.6 . .
C35 C36 H36 119.6 . .
N2 C37 C38 178.3(11) . .
C37 C38 H38A 109.5 . .
C37 C38 H38B 109.5 . .
H38A C38 H38B 109.5 . .
C37 C38 H38C 109.5 . .
H38A C38 H38C 109.5 . .
H38B C38 H38C 109.5 . .
O6 N1 O5 120.8(6) . .
O6 N1 Pd1 119.0(5) . .
O5 N1 Pd1 120.1(5) . .
C4 Fe1 C2 99.0(3) . .
C4 Fe1 C1 99.1(3) . .
C2 Fe1 C1 99.1(3) . .
C4 Fe1 C7 151.7(3) . .
C2 Fe1 C7 87.1(3) . .
C1 Fe1 C7 107.2(3) . .
C4 Fe1 C6 113.1(3) . .
C2 Fe1 C6 87.4(3) . .
C1 Fe1 C6 145.8(3) . .
C7 Fe1 C6 39.2(3) . .
C4 Fe1 C8 139.5(3) . .
C2 Fe1 C8 120.8(3) . .
C1 Fe1 C8 82.9(3) . .
C7 Fe1 C8 38.6(3) . .
C6 Fe1 C8 65.3(3) . .
C4 Fe1 C9 102.5(3) . .
C2 Fe1 C9 150.3(3) . .
C1 Fe1 C9 97.4(3) . .
C7 Fe1 C9 64.5(3) . .
C6 Fe1 C9 65.5(3) . .
C8 Fe1 C9 37.9(2) . .
C4 Fe1 C5 89.3(3) . .
C2 Fe1 C5 122.7(3) . .
C1 Fe1 C5 135.5(3) . .
C7 Fe1 C5 64.7(2) . .
C6 Fe1 C5 39.2(2) . .
C8 Fe1 C5 63.9(3) . .
C9 Fe1 C5 38.4(2) . .
C4 Fe1 Fe3 50.6(2) . .
C2 Fe1 Fe3 96.5(2) . .
C1 Fe1 Fe3 49.3(2) . .
C7 Fe1 Fe3 156.5(2) . .
C6 Fe1 Fe3 163.60(19) . .
C8 Fe1 Fe3 124.5(2) . .
C9 Fe1 Fe3 112.9(2) . .
C5 Fe1 Fe3 129.28(17) . .
C4 Fe1 Fe2 97.1(2) . .
C2 Fe1 Fe2 49.8(2) . .
C1 Fe1 Fe2 50.03(19) . .
C7 Fe1 Fe2 107.59(19) . .
C6 Fe1 Fe2 131.61(18) . .
C8 Fe1 Fe2 113.69(19) . .
C9 Fe1 Fe2 144.54(18) . .
C5 Fe1 Fe2 170.74(17) . .
Fe3 Fe1 Fe2 59.81(4) . .
C4 Fe1 Fe4 50.64(19) . .
C2 Fe1 Fe4 49.4(2) . .
C1 Fe1 Fe4 95.9(2) . .
C7 Fe1 Fe4 133.8(2) . .
C6 Fe1 Fe4 113.1(2) . .
C8 Fe1 Fe4 169.9(2) . .
C9 Fe1 Fe4 151.69(18) . .
C5 Fe1 Fe4 121.76(18) . .
Fe3 Fe1 Fe4 59.85(4) . .
Fe2 Fe1 Fe4 59.23(4) . .
C2 Fe2 C3 99.5(3) . .
C2 Fe2 C1 101.1(3) . .
C3 Fe2 C1 99.0(3) . .
C2 Fe2 C14 108.5(4) . .
C3 Fe2 C14 148.6(3) . .
C1 Fe2 C14 89.6(3) . .
C2 Fe2 C12 137.0(3) . .
C3 Fe2 C12 85.5(3) . .
C1 Fe2 C12 120.4(3) . .
C14 Fe2 C12 64.4(3) . .
C2 Fe2 C13 145.9(3) . .
C3 Fe2 C13 111.8(3) . .
C1 Fe2 C13 87.1(3) . .
C14 Fe2 C13 38.0(3) . .
C12 Fe2 C13 39.2(3) . .
C2 Fe2 C10 84.1(3) . .
C3 Fe2 C10 134.8(4) . .
C1 Fe2 C10 124.7(4) . .
C14 Fe2 C10 39.0(3) . .
C12 Fe2 C10 64.0(3) . .
C13 Fe2 C10 64.6(3) . .
C2 Fe2 C11 98.5(3) . .
C3 Fe2 C11 97.6(3) . .
C1 Fe2 C11 151.7(3) . .
C14 Fe2 C11 64.8(3) . .
C12 Fe2 C11 38.9(3) . .
C13 Fe2 C11 65.5(3) . .
C10 Fe2 C11 37.9(3) . .
C2 Fe2 Fe4 50.1(2) . .
C3 Fe2 Fe4 50.3(2) . .
C1 Fe2 Fe4 97.9(2) . .
C14 Fe2 Fe4 158.3(3) . .
C12 Fe2 Fe4 126.4(2) . .
C13 Fe2 Fe4 161.9(2) . .
C10 Fe2 Fe4 123.9(3) . .
C11 Fe2 Fe4 110.3(2) . .
C2 Fe2 Fe3 97.3(2) . .
C3 Fe2 Fe3 50.49(18) . .
C1 Fe2 Fe3 49.6(2) . .
C14 Fe2 Fe3 135.7(3) . .
C12 Fe2 Fe3 117.3(2) . .
C13 Fe2 Fe3 112.6(2) . .
C10 Fe2 Fe3 174.3(3) . .
C11 Fe2 Fe3 146.5(3) . .
Fe4 Fe2 Fe3 60.32(4) . .
C2 Fe2 Fe1 50.6(2) . .
C3 Fe2 Fe1 97.45(19) . .
C1 Fe2 Fe1 51.26(19) . .
C14 Fe2 Fe1 111.2(2) . .
C12 Fe2 Fe1 171.4(2) . .
C13 Fe2 Fe1 132.8(2) . .
C10 Fe2 Fe1 117.8(3) . .
C11 Fe2 Fe1 147.5(3) . .
Fe4 Fe2 Fe1 60.46(4) . .
Fe3 Fe2 Fe1 59.99(4) . .
C1 Fe3 C3 99.9(3) . .
C1 Fe3 C4 101.1(3) . .
C3 Fe3 C4 99.7(3) . .
C1 Fe3 C17 150.0(3) . .
C3 Fe3 C17 97.4(4) . .
C4 Fe3 C17 100.0(3) . .
C1 Fe3 C16 120.4(4) . .
C3 Fe3 C16 137.7(4) . .
C4 Fe3 C16 85.3(3) . .
C17 Fe3 C16 40.9(3) . .
C1 Fe3 C15 86.7(4) . .
C3 Fe3 C15 147.2(4) . .
C4 Fe3 C15 110.6(4) . .
C17 Fe3 C15 65.9(4) . .
C16 Fe3 C15 38.4(4) . .
C1 Fe3 C19 85.8(4) . .
C3 Fe3 C19 110.9(4) . .
C4 Fe3 C19 147.0(3) . .
C17 Fe3 C19 65.0(4) . .
C16 Fe3 C19 63.9(4) . .
C15 Fe3 C19 37.0(3) . .
C1 Fe3 C18 118.8(3) . .
C3 Fe3 C18 85.9(3) . .
C4 Fe3 C18 138.2(3) . .
C17 Fe3 C18 38.4(3) . .
C16 Fe3 C18 64.8(3) . .
C15 Fe3 C18 63.2(4) . .
C19 Fe3 C18 38.1(3) . .
C1 Fe3 Fe2 50.6(2) . .
C3 Fe3 Fe2 50.5(2) . .
C4 Fe3 Fe2 97.3(2) . .
C17 Fe3 Fe2 145.8(3) . .
C16 Fe3 Fe2 170.9(4) . .
C15 Fe3 Fe2 133.2(3) . .
C19 Fe3 Fe2 111.3(3) . .
C18 Fe3 Fe2 116.8(2) . .
C1 Fe3 Fe4 97.9(2) . .
C3 Fe3 Fe4 49.9(2) . .
C4 Fe3 Fe4 50.81(19) . .
C17 Fe3 Fe4 112.0(3) . .
C16 Fe3 Fe4 127.5(3) . .
C15 Fe3 Fe4 161.4(3) . .
C19 Fe3 Fe4 160.8(3) . .
C18 Fe3 Fe4 127.7(2) . .
Fe2 Fe3 Fe4 59.49(4) . .
C1 Fe3 Fe1 51.5(2) . .
C3 Fe3 Fe1 97.6(2) . .
C4 Fe3 Fe1 50.5(2) . .
C17 Fe3 Fe1 148.8(3) . .
C16 Fe3 Fe1 116.5(3) . .
C15 Fe3 Fe1 111.1(3) . .
C19 Fe3 Fe1 132.5(3) . .
C18 Fe3 Fe1 170.1(3) . .
Fe2 Fe3 Fe1 60.20(4) . .
Fe4 Fe3 Fe1 60.25(4) . .
C2 Fe4 C3 100.6(3) . .
C2 Fe4 C4 99.9(3) . .
C3 Fe4 C4 100.0(3) . .
C2 Fe4 C21 93.2(3) . .
C3 Fe4 C21 150.2(3) . .
C4 Fe4 C21 103.4(3) . .
C2 Fe4 C24 113.8(3) . .
C3 Fe4 C24 85.5(3) . .
C4 Fe4 C24 144.4(3) . .
C21 Fe4 C24 64.8(3) . .
C2 Fe4 C22 130.3(3) . .
C3 Fe4 C22 127.4(3) . .
C4 Fe4 C22 85.4(3) . .
C21 Fe4 C22 38.6(3) . .
C24 Fe4 C22 64.4(3) . .
C2 Fe4 C20 84.9(3) . .
C3 Fe4 C20 115.0(3) . .
C4 Fe4 C20 143.2(3) . .
C21 Fe4 C20 39.8(3) . .
C24 Fe4 C20 37.7(3) . .
C22 Fe4 C20 65.1(3) . .
C2 Fe4 C23 149.3(3) . .
C3 Fe4 C23 91.5(3) . .
C4 Fe4 C23 105.7(3) . .
C21 Fe4 C23 64.7(3) . .
C24 Fe4 C23 38.7(3) . .
C22 Fe4 C23 38.3(3) . .
C20 Fe4 C23 64.5(3) . .
C2 Fe4 Fe2 50.5(2) . .
C3 Fe4 Fe2 50.9(2) . .
C4 Fe4 Fe2 97.7(2) . .
C21 Fe4 Fe2 140.9(2) . .
C24 Fe4 Fe2 112.3(2) . .
C22 Fe4 Fe2 176.6(2) . .
C20 Fe4 Fe2 112.5(2) . .
C23 Fe4 Fe2 138.9(2) . .
C2 Fe4 Fe3 97.5(2) . .
C3 Fe4 Fe3 50.53(19) . .
C4 Fe4 Fe3 50.6(2) . .
C21 Fe4 Fe3 153.20(19) . .
C24 Fe4 Fe3 130.6(3) . .
C22 Fe4 Fe3 121.6(2) . .
C20 Fe4 Fe3 165.5(2) . .
C23 Fe4 Fe3 111.8(2) . .
Fe2 Fe4 Fe3 60.19(4) . .
C2 Fe4 Fe1 50.6(2) . .
C3 Fe4 Fe1 97.8(2) . .
C4 Fe4 Fe1 50.3(2) . .
C21 Fe4 Fe1 111.2(2) . .
C24 Fe4 Fe1 164.3(3) . .
C22 Fe4 Fe1 123.0(2) . .
C20 Fe4 Fe1 129.4(3) . .
C23 Fe4 Fe1 155.4(2) . .
Fe2 Fe4 Fe1 60.32(4) . .
Fe3 Fe4 Fe1 59.90(4) . .
N1 Pd1 N1 180.0(3) . 3_757
N1 Pd1 P1 87.80(16) . .
N1 Pd1 P1 92.20(16) 3_757 .
N1 Pd1 P1 92.20(16) . 3_757
N1 Pd1 P1 87.80(16) 3_757 3_757
P1 Pd1 P1 180.00(5) . 3_757
C25 P1 C5 104.5(3) . .
C25 P1 C31 103.3(3) . .
C5 P1 C31 99.9(3) . .
C25 P1 Pd1 115.4(2) . .
C5 P1 Pd1 123.0(2) . .
C31 P1 Pd1 108.0(2) . .

loop_
_geom_bond_atom_site_label_1
_geom_bond_atom_site_label_2
_geom_bond_distance
_geom_bond_site_symmetry_2
C1 O1 1.203(8) .
C1 Fe3 1.951(7) .
C1 Fe2 1.978(7) .
C1 Fe1 2.013(7) .
C2 O2 1.222(8) .
C2 Fe4 1.954(8) .
C2 Fe2 1.966(7) .
C2 Fe1 1.989(7) .
C3 O3 1.205(7) .
C3 Fe4 1.964(8) .
C3 Fe2 1.981(7) .
C3 Fe3 1.981(6) .
C4 O4 1.210(7) .
C4 Fe1 1.985(7) .
C4 Fe3 1.989(7) .
C4 Fe4 1.995(7) .
C5 C6 1.432(8) .
C5 C9 1.420(9) .
C5 P1 1.830(6) .
C5 Fe1 2.168(6) .
C6 C7 1.409(9) .
C6 Fe1 2.103(7) .
C6 H6 1.0000 .
C7 C8 1.397(10) .
C7 Fe1 2.096(7) .
C7 H7 1.0000 .
C8 C9 1.389(9) .
C8 Fe1 2.128(7) .
C8 H8 1.0000 .
C9 Fe1 2.148(6) .
C9 H9 1.0000 .
C10 C11 1.383(11) .
C10 C14 1.411(12) .
C10 Fe2 2.124(7) .
C10 H10 1.0000 .
C11 C12 1.410(10) .
C11 Fe2 2.131(7) .
C11 H11 1.0000 .
C12 C13 1.415(10) .
C12 Fe2 2.104(7) .
C12 H12 1.0000 .
C13 C14 1.373(10) .
C13 Fe2 2.117(6) .
C13 H13 1.0000 .
C14 Fe2 2.099(7) .
C14 H14 1.0000 .
C15 C19 1.341(11) .
C15 C16 1.378(13) .
C15 Fe3 2.096(8) .
C15 H15 1.0000 .
C16 C17 1.461(13) .
C16 Fe3 2.090(8) .
C16 H16 1.0000 .
C17 C18 1.395(11) .
C17 Fe3 2.094(8) .
C17 H17 1.0000 .
C18 C19 1.394(12) .
C18 Fe3 2.143(8) .
C18 H18 1.0000 .
C19 Fe3 2.130(8) .
C19 H19 1.0000 .
C20 C24 1.368(10) .
C20 C21 1.434(9) .
C20 Fe4 2.114(7) .
C20 H20 1.0000 .
C21 C22 1.395(9) .
C21 Fe4 2.096(7) .
C21 H21 1.0000 .
C22 C23 1.392(10) .
C22 Fe4 2.122(7) .
C22 H22 1.0000 .
C23 C24 1.406(10) .
C23 Fe4 2.126(7) .
C23 H23 1.0000 .
C24 Fe4 2.119(8) .
C24 H24 1.0000 .
C25 C26 1.375(9) .
C25 C30 1.390(9) .
C25 P1 1.814(7) .
C26 C27 1.410(9) .
C26 H26 0.9500 .
C27 C28 1.366(10) .
C27 H27 0.9500 .
C28 C29 1.360(11) .
C28 H28 0.9500 .
C29 C30 1.387(10) .
C29 H29 0.9500 .
C30 H30 0.9500 .
C31 C32 1.373(9) .
C31 C36 1.379(9) .
C31 P1 1.833(7) .
C32 C33 1.374(10) .
C32 H32 0.9500 .
C33 C34 1.378(11) .
C33 H33 0.9500 .
C34 C35 1.343(10) .
C34 H34 0.9500 .
C35 C36 1.391(9) .
C35 H35 0.9500 .
C36 H36 0.9500 .
C37 N2 1.140(10) .
C37 C38 1.422(11) .
C38 H38A 0.9800 .
C38 H38B 0.9800 .
C38 H38C 0.9800 .
N1 O6 1.221(7) .
N1 O5 1.230(6) .
N1 Pd1 2.022(6) .
Fe1 Fe3 2.5252(15) .
Fe1 Fe2 2.5304(13) .
Fe1 Fe4 2.5340(14) .
Fe2 Fe4 2.5025(14) .
Fe2 Fe3 2.5205(14) .
Fe3 Fe4 2.5238(14) .
Pd1 N1 2.022(6) 3_757
Pd1 P1 2.3978(18) .
Pd1 P1 2.3978(18) 3_757
